data_2214362
loop_
_publ_author_name
'Aghabozorg, Hossein'
'Attar Gharamaleki, Jafar'
'Ghadermazi, Mohammad'
'Ghasemikhah, Pouya'
'Soleimannejad, Janet'

_publ_section_title
;
 Piperazinium hexaaquacobalt(II)
 bis[bis(pyridine-2,6-dicarboxylato)cobaltate(II)] octahydrate
;
_journal_coeditor_code OM2127
_journal_issue 7
_journal_name_full 'Acta Crystallographica Section E'
_journal_page_first m1803
_journal_page_last m1804
_journal_paper_doi 10.1107/S1600536807025640
_journal_volume 63
_journal_year 2007
_chemical_formula_iupac '(C4 H12 N2) [Co (H2 O)6] [Co (C7 H3 O4)2]2 , 8H2 O'
_chemical_formula_moiety 'C4 H12 N2 2+ , H12 Co O6 2+ , 2C14 H6 Co1 O8 2- , 8H2 O'
_chemical_formula_sum 'C32 H52 Co3 N6 O30'
_chemical_formula_weight 1177.59
_chemical_name_systematic
;
Piperazinium hexaaquacobalt(II)
bis[bis(pyridine-2,6-dicarboxylato)cobaltate(II)] octahydrate
;
_space_group_IT_number 2
_symmetry_cell_setting triclinic
_symmetry_space_group_name_Hall '-P 1'
_symmetry_space_group_name_H-M 'P -1'
_atom_sites_solution_hydrogens geom
_atom_sites_solution_primary direct
_atom_sites_solution_secondary difmap
_audit_creation_method SHELXL97
_cell_angle_alpha 63.478(2)
_cell_angle_beta 78.683(2)
_cell_angle_gamma 83.063(2)
_cell_formula_units_Z 1
_cell_length_a 8.4682(10)
_cell_length_b 11.9287(14)
_cell_length_c 12.9091(15)
_cell_measurement_reflns_used 7659
_cell_measurement_temperature 150(2)
_cell_measurement_theta_max 27.47
_cell_measurement_theta_min 2.45
_cell_volume 1143.3(2)
_computing_cell_refinement SMART
_computing_data_collection 'SMART (Bruker, 1998)'
_computing_data_reduction 'SAINT (Bruker, 1998)'
_computing_molecular_graphics 'SHELXTL (Bruker, 2005)'
_computing_publication_material SHELXTL
_computing_structure_refinement 'SHELXL97 (Sheldrick, 1997)'
_computing_structure_solution 'SHELXS97 (Sheldrick, 1997)'
_diffrn_ambient_temperature 150(2)
_diffrn_detector_area_resol_mean 100
_diffrn_measured_fraction_theta_full 0.996
_diffrn_measured_fraction_theta_max 0.961
_diffrn_measurement_device_type 'Bruker SMART 1000'
_diffrn_measurement_method \w
_diffrn_radiation_monochromator graphite
_diffrn_radiation_source 'fine-focus sealed tube'
_diffrn_radiation_type MoK\a
_diffrn_radiation_wavelength 0.71073
_diffrn_reflns_av_R_equivalents 0.0248
_diffrn_reflns_av_sigmaI/netI 0.0322
_diffrn_reflns_limit_h_max 10
_diffrn_reflns_limit_h_min -10
_diffrn_reflns_limit_k_max 15
_diffrn_reflns_limit_k_min -15
_diffrn_reflns_limit_l_max 16
_diffrn_reflns_limit_l_min -16
_diffrn_reflns_number 9953
_diffrn_reflns_theta_full 25.00
_diffrn_reflns_theta_max 27.56
_diffrn_reflns_theta_min 1.79
_diffrn_standards_decay_% 0
_diffrn_standards_number 0
_exptl_absorpt_coefficient_mu 1.183
_exptl_absorpt_correction_T_max 0.7978
_exptl_absorpt_correction_T_min 0.5893
_exptl_absorpt_correction_type multi-scan
_exptl_absorpt_process_details '(SADABS; Bruker, 1998)'
_exptl_crystal_colour purple
_exptl_crystal_density_diffrn 1.710
_exptl_crystal_density_method 'not measured'
_exptl_crystal_description block
_exptl_crystal_F_000 607
_exptl_crystal_size_max 0.50
_exptl_crystal_size_mid 0.48
_exptl_crystal_size_min 0.20
_refine_diff_density_max 0.588
_refine_diff_density_min -0.615
_refine_ls_extinction_method none
_refine_ls_goodness_of_fit_ref 1.055
_refine_ls_hydrogen_treatment constr
_refine_ls_matrix_type full
_refine_ls_number_parameters 322
_refine_ls_number_reflns 5061
_refine_ls_number_restraints 0
_refine_ls_restrained_S_all 1.055
_refine_ls_R_factor_all 0.0432
_refine_ls_R_factor_gt 0.0356
_refine_ls_shift/su_max 0.000
_refine_ls_shift/su_mean 0.000
_refine_ls_structure_factor_coef Fsqd
_refine_ls_weighting_details 'calc w = 1/[\s^2^(Fo^2^)+(0.0549P)^2^+0.4524P] where P=(Fo^2^+2Fc^2^)/3'
_refine_ls_weighting_scheme calc
_refine_ls_wR_factor_gt 0.0928
_refine_ls_wR_factor_ref 0.0972
_reflns_number_gt 4261
_reflns_number_total 5061
_reflns_threshold_expression I>2\s(I)
_cod_data_source_file om2127.cif
_cod_data_source_block I
_cod_database_code 2214362
_cod_database_fobs_code 2214362

loop_
_symmetry_equiv_pos_as_xyz
'x, y, z'
'-x, -y, -z'

loop_
_atom_site_type_symbol
_atom_site_label
_atom_site_fract_x
_atom_site_fract_y
_atom_site_fract_z
_atom_site_U_iso_or_equiv
_atom_site_adp_type
_atom_site_calc_flag
_atom_site_refinement_flags
_atom_site_occupancy
Co Co1 0.0000 0.5000 0.5000 0.01842(11) Uani d S 1
Co Co2 0.22003(4) 0.25036(2) 0.23467(2) 0.01670(9) Uani d . 1
N N1 0.2066(2) 0.08823(16) 0.38145(15) 0.0165(4) Uani d . 1
N N2 0.2792(2) 0.38844(16) 0.07167(15) 0.0163(4) Uani d . 1
N N3 -0.1311(2) 0.04921(17) 0.05881(16) 0.0210(4) Uani d . 1
H H3B -0.1022 0.0221 0.1301 0.025 Uiso d R 1
H H3A -0.2268 0.0916 0.0558 0.025 Uiso d R 1
O O1 -0.0037(2) -0.05806(14) 0.26917(13) 0.0238(3) Uani d . 1
O O2 0.0688(2) 0.13971(13) 0.20204(13) 0.0224(3) Uani d . 1
O O3 0.32424(19) 0.29185(13) 0.35241(13) 0.0201(3) Uani d . 1
O O4 0.4158(2) 0.19928(15) 0.52370(14) 0.0243(4) Uani d . 1
O O5 -0.03682(19) 0.58947(14) 0.11407(14) 0.0237(3) Uani d . 1
O O6 0.04162(19) 0.39324(13) 0.22919(13) 0.0204(3) Uani d . 1
O O7 0.4431(2) 0.17914(14) 0.16162(13) 0.0238(4) Uani d . 1
O O8 0.61077(19) 0.21798(14) -0.00623(13) 0.0242(4) Uani d . 1
O O9 -0.2103(2) 0.48680(15) 0.61912(15) 0.0303(4) Uani d . 1
H H9B -0.2614 0.5548 0.6339 0.036 Uiso d R 1
H H9A -0.2648 0.4103 0.6613 0.036 Uiso d R 1
O O10 0.1082(2) 0.58551(14) 0.57348(14) 0.0229(3) Uani d . 1
H H10B 0.2198 0.5651 0.5762 0.028 Uiso d R 1
H H10A 0.0612 0.5788 0.6491 0.028 Uiso d R 1
O O11 0.0824(2) 0.32105(14) 0.61321(15) 0.0293(4) Uani d . 1
H H11B 0.1654 0.3186 0.6542 0.035 Uiso d R 1
H H11A 0.0526 0.2378 0.6368 0.035 Uiso d R 1
O O12 0.5233(2) -0.07835(16) 0.24549(15) 0.0348(4) Uani d . 1
H H12B 0.4914 0.0070 0.2255 0.042 Uiso d R 1
H H12A 0.5606 -0.1126 0.3188 0.042 Uiso d R 1
O O13 0.4299(2) 0.5784(2) 0.5563(3) 0.0603(7) Uani d . 1
H H13B 0.4766 0.5256 0.5199 0.072 Uiso d R 1
H H13A 0.4914 0.6496 0.5330 0.072 Uiso d R 1
O O14 0.2727(3) 0.3327(2) 0.7521(2) 0.0516(6) Uani d . 1
H H14A 0.3261 0.4091 0.7047 0.062 Uiso d R 1
H H14B 0.1995 0.3646 0.7995 0.062 Uiso d R 1
O O15 0.6190(3) 0.27236(17) -0.23945(16) 0.0410(5) Uani d . 1
H H15D 0.5929 0.1973 -0.2399 0.049 Uiso d R 1
H H15C 0.6323 0.2384 -0.1595 0.049 Uiso d R 1
C C1 0.0628(3) 0.02551(19) 0.27641(18) 0.0193(4) Uani d . 1
C C2 0.1404(3) -0.00853(18) 0.38368(18) 0.0175(4) Uani d . 1
C C3 0.1429(3) -0.12571(19) 0.47785(19) 0.0207(5) Uani d . 1
H H3 0.0966 -0.1949 0.4788 0.025 Uiso calc R 1
C C4 0.2147(3) -0.1393(2) 0.57052(19) 0.0226(5) Uani d . 1
H H4 0.2170 -0.2185 0.6366 0.027 Uiso calc R 1
C C5 0.2834(3) -0.03764(19) 0.56740(19) 0.0196(4) Uani d . 1
H H5 0.3331 -0.0459 0.6305 0.024 Uiso calc R 1
C C6 0.2773(3) 0.07649(19) 0.46932(18) 0.0169(4) Uani d . 1
C C7 0.3451(3) 0.19821(19) 0.44923(18) 0.0182(4) Uani d . 1
C C8 0.0529(3) 0.49527(19) 0.13425(19) 0.0184(4) Uani d . 1
C C9 0.1906(3) 0.49543(18) 0.04015(18) 0.0168(4) Uani d . 1
C C10 0.2280(3) 0.59417(19) -0.07070(19) 0.0197(4) Uani d . 1
H H10 0.1656 0.6706 -0.0934 0.024 Uiso calc R 1
C C11 0.3584(3) 0.5779(2) -0.14681(18) 0.0208(5) Uani d . 1
H H11 0.3864 0.6439 -0.2228 0.025 Uiso calc R 1
C C12 0.4488(3) 0.4653(2) -0.11257(19) 0.0204(4) Uani d . 1
H H12 0.5380 0.4530 -0.1645 0.024 Uiso calc R 1
C C13 0.4050(3) 0.37179(19) -0.00081(18) 0.0172(4) Uani d . 1
C C14 0.4942(3) 0.24579(19) 0.05474(19) 0.0192(4) Uani d . 1
C C15 -0.0037(3) 0.1319(2) -0.0319(2) 0.0249(5) Uani d . 1
H H15B 0.0112 0.2018 -0.0137 0.030 Uiso calc R 1
H H15A -0.0383 0.1681 -0.1098 0.030 Uiso calc R 1
C C16 0.1531(3) 0.0588(2) -0.0353(2) 0.0243(5) Uani d . 1
H H16B 0.2351 0.1139 -0.0976 0.029 Uiso calc R 1
H H16A 0.1920 0.0278 0.0407 0.029 Uiso calc R 1

loop_
_atom_site_aniso_label
_atom_site_aniso_U_11
_atom_site_aniso_U_22
_atom_site_aniso_U_33
_atom_site_aniso_U_12
_atom_site_aniso_U_13
_atom_site_aniso_U_23
Co1 0.0220(2) 0.01281(19) 0.0190(2) -0.00347(15) 0.00298(16) -0.00748(16)
Co2 0.02253(17) 0.01160(14) 0.01341(15) -0.00183(11) -0.00085(11) -0.00368(11)
N1 0.0185(9) 0.0144(8) 0.0159(8) -0.0020(7) -0.0002(7) -0.0067(7)
N2 0.0190(9) 0.0137(8) 0.0152(8) -0.0009(7) -0.0023(7) -0.0055(7)
N3 0.0226(10) 0.0197(9) 0.0189(9) 0.0052(7) -0.0026(7) -0.0086(7)
O1 0.0345(9) 0.0176(7) 0.0211(8) -0.0064(7) -0.0063(7) -0.0079(6)
O2 0.0332(9) 0.0150(7) 0.0180(7) -0.0048(6) -0.0057(6) -0.0047(6)
O3 0.0271(8) 0.0146(7) 0.0173(7) -0.0036(6) -0.0031(6) -0.0054(6)
O4 0.0292(9) 0.0227(8) 0.0234(8) -0.0021(7) -0.0093(7) -0.0097(6)
O5 0.0250(8) 0.0154(7) 0.0282(8) 0.0028(6) -0.0015(7) -0.0093(6)
O6 0.0249(8) 0.0161(7) 0.0162(7) -0.0003(6) -0.0001(6) -0.0050(6)
O7 0.0301(9) 0.0169(7) 0.0172(7) 0.0036(6) -0.0003(6) -0.0035(6)
O8 0.0243(9) 0.0231(8) 0.0205(8) 0.0070(6) 0.0002(6) -0.0088(6)
O9 0.0312(9) 0.0205(8) 0.0359(9) -0.0071(7) 0.0143(8) -0.0159(7)
O10 0.0258(8) 0.0220(8) 0.0232(8) -0.0054(6) 0.0027(6) -0.0133(6)
O11 0.0369(10) 0.0152(7) 0.0337(9) -0.0031(7) -0.0124(8) -0.0055(7)
O12 0.0580(13) 0.0203(8) 0.0270(9) 0.0056(8) -0.0138(8) -0.0099(7)
O13 0.0295(11) 0.0450(12) 0.122(2) -0.0093(9) 0.0042(13) -0.0545(14)
O14 0.0386(12) 0.0798(16) 0.0611(14) 0.0221(11) -0.0193(10) -0.0538(13)
O15 0.0647(14) 0.0318(10) 0.0238(9) -0.0193(9) -0.0017(9) -0.0077(8)
C1 0.0230(11) 0.0175(10) 0.0160(10) -0.0014(8) 0.0004(8) -0.0073(8)
C2 0.0189(10) 0.0147(9) 0.0168(10) -0.0012(8) 0.0009(8) -0.0064(8)
C3 0.0232(11) 0.0147(9) 0.0218(11) -0.0036(8) -0.0011(9) -0.0061(8)
C4 0.0256(12) 0.0151(10) 0.0199(10) 0.0002(9) -0.0021(9) -0.0019(8)
C5 0.0203(11) 0.0186(10) 0.0177(10) 0.0009(8) -0.0030(8) -0.0063(8)
C6 0.0160(10) 0.0175(10) 0.0155(9) 0.0000(8) 0.0009(8) -0.0072(8)
C7 0.0172(10) 0.0178(10) 0.0199(10) -0.0004(8) 0.0008(8) -0.0100(8)
C8 0.0206(11) 0.0154(9) 0.0212(10) -0.0035(8) -0.0029(8) -0.0093(8)
C9 0.0204(10) 0.0133(9) 0.0182(10) -0.0024(8) -0.0046(8) -0.0071(8)
C10 0.0235(11) 0.0142(9) 0.0203(10) -0.0013(8) -0.0062(9) -0.0053(8)
C11 0.0259(12) 0.0166(10) 0.0156(10) -0.0045(9) -0.0029(8) -0.0027(8)
C12 0.0212(11) 0.0203(10) 0.0178(10) -0.0026(8) -0.0011(8) -0.0070(8)
C13 0.0197(10) 0.0145(9) 0.0168(10) -0.0010(8) -0.0021(8) -0.0066(8)
C14 0.0209(11) 0.0166(10) 0.0201(10) 0.0010(8) -0.0051(8) -0.0076(8)
C15 0.0363(14) 0.0130(9) 0.0214(11) -0.0015(9) 0.0004(10) -0.0057(8)
C16 0.0256(12) 0.0251(11) 0.0242(11) -0.0084(9) 0.0005(9) -0.0123(9)

loop_
_atom_type_symbol
_atom_type_description
_atom_type_scat_dispersion_real
_atom_type_scat_dispersion_imag
_atom_type_scat_source
C C 0.0033 0.0016 'International Tables Vol C Tables 4.2.6.8 and 6.1.1.4'
H H 0.0000 0.0000 'International Tables Vol C Tables 4.2.6.8 and 6.1.1.4'
Co Co 0.3494 0.9721 'International Tables Vol C Tables 4.2.6.8 and 6.1.1.4'
N N 0.0061 0.0033 'International Tables Vol C Tables 4.2.6.8 and 6.1.1.4'
O O 0.0106 0.0060 'International Tables Vol C Tables 4.2.6.8 and 6.1.1.4'

loop_
_geom_angle_atom_site_label_1
_geom_angle_atom_site_label_2
_geom_angle_atom_site_label_3
_geom_angle_site_symmetry_1
_geom_angle_site_symmetry_3
_geom_angle
O10 Co1 O10 2_566 . 180.0000(10)
O10 Co1 O9 2_566 2_566 89.89(7)
O10 Co1 O9 . 2_566 90.11(7)
O10 Co1 O9 2_566 . 90.11(7)
O10 Co1 O9 . . 89.89(7)
O9 Co1 O9 2_566 . 180.0000(10)
O10 Co1 O11 2_566 . 88.04(7)
O10 Co1 O11 . . 91.96(7)
O9 Co1 O11 2_566 . 88.93(7)
O9 Co1 O11 . . 91.07(7)
O10 Co1 O11 2_566 2_566 91.96(7)
O10 Co1 O11 . 2_566 88.04(7)
O9 Co1 O11 2_566 2_566 91.07(7)
O9 Co1 O11 . 2_566 88.93(7)
O11 Co1 O11 . 2_566 180.0
N1 Co2 N2 . . 165.15(7)
N1 Co2 O6 . . 117.76(6)
N2 Co2 O6 . . 76.99(6)
N1 Co2 O3 . . 76.50(6)
N2 Co2 O3 . . 107.36(6)
O6 Co2 O3 . . 87.84(6)
N1 Co2 O2 . . 76.73(6)
N2 Co2 O2 . . 101.16(7)
O6 Co2 O2 . . 95.55(6)
O3 Co2 O2 . . 151.30(6)
N1 Co2 O7 . . 89.59(6)
N2 Co2 O7 . . 75.79(6)
O6 Co2 O7 . . 152.52(6)
O3 Co2 O7 . . 96.68(6)
O2 Co2 O7 . . 93.31(6)
C2 N1 C6 . . 121.47(18)
C2 N1 Co2 . . 118.78(14)
C6 N1 Co2 . . 119.43(14)
C13 N2 C9 . . 121.70(18)
C13 N2 Co2 . . 119.90(14)
C9 N2 Co2 . . 118.39(14)
C16 N3 C15 2 . 110.72(17)
C16 N3 H3B 2 . 110.6
C15 N3 H3B . . 108.7
C16 N3 H3A 2 . 106.0
C15 N3 H3A . . 110.2
H3B N3 H3A . . 110.6
C1 O2 Co2 . . 114.35(14)
C7 O3 Co2 . . 115.43(14)
C8 O6 Co2 . . 116.30(13)
C14 O7 Co2 . . 115.18(13)
Co1 O9 H9B . . 124.4
Co1 O9 H9A . . 120.9
H9B O9 H9A . . 114.8
Co1 O10 H10B . . 115.3
Co1 O10 H10A . . 118.6
H10B O10 H10A . . 106.0
Co1 O11 H11B . . 116.5
Co1 O11 H11A . . 134.4
H11B O11 H11A . . 109.0
H12B O12 H12A . . 108.2
H13B O13 H13A . . 112.9
H14A O14 H14B . . 95.2
H15D O15 H15C . . 98.0
O1 C1 O2 . . 125.5(2)
O1 C1 C2 . . 118.72(18)
O2 C1 C2 . . 115.76(19)
N1 C2 C3 . . 121.1(2)
N1 C2 C1 . . 113.09(17)
C3 C2 C1 . . 125.8(2)
C4 C3 C2 . . 118.2(2)
C4 C3 H3 . . 120.9
C2 C3 H3 . . 120.9
C3 C4 C5 . . 120.31(19)
C3 C4 H4 . . 119.8
C5 C4 H4 . . 119.8
C4 C5 C6 . . 118.0(2)
C4 C5 H5 . . 121.0
C6 C5 H5 . . 121.0
N1 C6 C5 . . 120.9(2)
N1 C6 C7 . . 113.00(17)
C5 C6 C7 . . 126.0(2)
O4 C7 O3 . . 125.7(2)
O4 C7 C6 . . 119.32(18)
O3 C7 C6 . . 114.95(19)
O5 C8 O6 . . 126.4(2)
O5 C8 C9 . . 118.87(18)
O6 C8 C9 . . 114.73(18)
N2 C9 C10 . . 120.6(2)
N2 C9 C8 . . 113.56(17)
C10 C9 C8 . . 125.86(19)
C11 C10 C9 . . 118.23(19)
C11 C10 H10 . . 120.9
C9 C10 H10 . . 120.9
C10 C11 C12 . . 120.36(19)
C10 C11 H11 . . 119.8
C12 C11 H11 . . 119.8
C13 C12 C11 . . 118.1(2)
C13 C12 H12 . . 120.9
C11 C12 H12 . . 120.9
N2 C13 C12 . . 121.02(19)
N2 C13 C14 . . 113.12(18)
C12 C13 C14 . . 125.8(2)
O8 C14 O7 . . 125.70(19)
O8 C14 C13 . . 118.81(19)
O7 C14 C13 . . 115.48(19)
N3 C15 C16 . . 110.58(17)
N3 C15 H15B . . 109.5
C16 C15 H15B . . 109.5
N3 C15 H15A . . 109.5
C16 C15 H15A . . 109.5
H15B C15 H15A . . 108.1
N3 C16 C15 2 . 110.06(19)
N3 C16 H16B 2 . 109.6
C15 C16 H16B . . 109.6
N3 C16 H16A 2 . 109.6
C15 C16 H16A . . 109.6
H16B C16 H16A . . 108.2

loop_
_geom_bond_atom_site_label_1
_geom_bond_atom_site_label_2
_geom_bond_site_symmetry_2
_geom_bond_distance
Co1 O10 2_566 2.0522(16)
Co1 O10 . 2.0522(16)
Co1 O9 2_566 2.0824(16)
Co1 O9 . 2.0824(16)
Co1 O11 . 2.1056(16)
Co1 O11 2_566 2.1056(15)
Co2 N1 . 2.0098(17)
Co2 N2 . 2.0204(17)
Co2 O6 . 2.1224(15)
Co2 O3 . 2.1534(16)
Co2 O2 . 2.1623(16)
Co2 O7 . 2.1927(16)
N1 C2 . 1.330(3)
N1 C6 . 1.330(3)
N2 C13 . 1.332(3)
N2 C9 . 1.335(3)
N3 C16 2 1.488(3)
N3 C15 . 1.495(3)
N3 H3B . 0.9024
N3 H3A . 0.9001
O1 C1 . 1.249(3)
O2 C1 . 1.269(2)
O3 C7 . 1.278(3)
O4 C7 . 1.233(3)
O5 C8 . 1.232(3)
O6 C8 . 1.282(2)
O7 C14 . 1.262(3)
O8 C14 . 1.246(3)
O9 H9B . 0.9500
O9 H9A . 0.9499
O10 H10B . 0.9501
O10 H10A . 0.9501
O11 H11B . 0.9501
O11 H11A . 0.9499
O12 H12B . 0.9500
O12 H12A . 0.9500
O13 H13B . 0.9499
O13 H13A . 0.9500
O14 H14A . 0.9501
O14 H14B . 0.9499
O15 H15D . 0.9499
O15 H15C . 0.9501
C1 C2 . 1.518(3)
C2 C3 . 1.385(3)
C3 C4 . 1.384(3)
C3 H3 . 0.9500
C4 C5 . 1.388(3)
C4 H4 . 0.9500
C5 C6 . 1.389(3)
C5 H5 . 0.9500
C6 C7 . 1.520(3)
C8 C9 . 1.510(3)
C9 C10 . 1.394(3)
C10 C11 . 1.384(3)
C10 H10 . 0.9500
C11 C12 . 1.393(3)
C11 H11 . 0.9500
C12 C13 . 1.384(3)
C12 H12 . 0.9500
C13 C14 . 1.523(3)
C15 C16 . 1.503(3)
C15 H15B . 0.9900
C15 H15A . 0.9900
C16 N3 2 1.488(3)
C16 H16B . 0.9900
C16 H16A . 0.9900

loop_
_geom_hbond_atom_site_label_D
_geom_hbond_atom_site_label_H
_geom_hbond_atom_site_label_A
_geom_hbond_site_symmetry_A
_geom_hbond_distance_DH
_geom_hbond_distance_HA
_geom_hbond_distance_DA
_geom_hbond_angle_DHA
N3 H3B O1 . 0.90 1.92 2.808(2) 166.8
N3 H3A O8 1_455 0.90 1.91 2.772(2) 159.1
O9 H9B O3 2_566 0.95 1.92 2.855(2) 168.4
O9 H9A O15 1_456 0.95 1.82 2.767(2) 170.7
O10 H10B O13 . 0.95 1.76 2.683(3) 162.1
O10 H10A O6 2_566 0.95 1.79 2.719(2) 165.5
O11 H11B O14 . 0.95 1.77 2.692(3) 162.8
O11 H11A O1 2_556 0.95 1.98 2.906(2) 163.1
O12 H12B O7 . 0.95 1.87 2.808(2) 170.8
O12 H12A O4 2_656 0.95 1.86 2.795(2) 165.5
O13 H13B O13 2_666 0.95 1.92 2.868(5) 178.9
O13 H13A O4 2_666 0.95 1.83 2.770(3) 171.1
O14 H14B O5 2_566 0.95 1.79 2.732(3) 170.4
O14 H14A O13 . 0.95 2.20 3.123(4) 164.3
O15 H15D O12 2_655 0.95 1.86 2.772(3) 161.2
O15 H15C O8 . 0.95 1.86 2.770(2) 160.5

loop_
_geom_torsion_atom_site_label_1
_geom_torsion_atom_site_label_2
_geom_torsion_atom_site_label_3
_geom_torsion_atom_site_label_4
_geom_torsion_site_symmetry_1
_geom_torsion_site_symmetry_4
_geom_torsion
N2 Co2 N1 C2 . . -74.0(3)
O6 Co2 N1 C2 . . 98.84(16)
O3 Co2 N1 C2 . . 179.05(17)
O2 Co2 N1 C2 . . 9.51(15)
O7 Co2 N1 C2 . . -83.98(16)
N2 Co2 N1 C6 . . 99.7(3)
O6 Co2 N1 C6 . . -87.52(16)
O3 Co2 N1 C6 . . -7.31(15)
O2 Co2 N1 C6 . . -176.85(17)
O7 Co2 N1 C6 . . 89.66(16)
N1 Co2 N2 C13 . . -5.8(4)
O6 Co2 N2 C13 . . -179.31(17)
O3 Co2 N2 C13 . . 97.16(17)
O2 Co2 N2 C13 . . -86.12(17)
O7 Co2 N2 C13 . . 4.49(16)
N1 Co2 N2 C9 . . 174.9(2)
O6 Co2 N2 C9 . . 1.46(16)
O3 Co2 N2 C9 . . -82.07(17)
O2 Co2 N2 C9 . . 94.65(16)
O7 Co2 N2 C9 . . -174.74(17)
N1 Co2 O2 C1 . . -9.99(15)
N2 Co2 O2 C1 . . 154.97(15)
O6 Co2 O2 C1 . . -127.24(15)
O3 Co2 O2 C1 . . -31.6(2)
O7 Co2 O2 C1 . . 78.80(15)
N1 Co2 O3 C7 . . 7.07(15)
N2 Co2 O3 C7 . . -158.05(15)
O6 Co2 O3 C7 . . 126.30(15)
O2 Co2 O3 C7 . . 28.7(2)
O7 Co2 O3 C7 . . -80.89(15)
N1 Co2 O6 C8 . . -179.67(15)
N2 Co2 O6 C8 . . -1.55(15)
O3 Co2 O6 C8 . . 106.82(15)
O2 Co2 O6 C8 . . -101.75(15)
O7 Co2 O6 C8 . . 6.5(2)
N1 Co2 O7 C14 . . 170.69(16)
N2 Co2 O7 C14 . . -6.67(16)
O6 Co2 O7 C14 . . -14.7(2)
O3 Co2 O7 C14 . . -112.95(16)
O2 Co2 O7 C14 . . 94.01(16)
Co2 O2 C1 O1 . . -172.74(18)
Co2 O2 C1 C2 . . 8.9(2)
C6 N1 C2 C3 . . -0.1(3)
Co2 N1 C2 C3 . . 173.36(16)
C6 N1 C2 C1 . . 178.64(18)
Co2 N1 C2 C1 . . -7.9(2)
O1 C1 C2 N1 . . -179.8(2)
O2 C1 C2 N1 . . -1.3(3)
O1 C1 C2 C3 . . -1.1(3)
O2 C1 C2 C3 . . 177.4(2)
N1 C2 C3 C4 . . 0.7(3)
C1 C2 C3 C4 . . -177.9(2)
C2 C3 C4 C5 . . -0.7(3)
C3 C4 C5 C6 . . 0.1(3)
C2 N1 C6 C5 . . -0.5(3)
Co2 N1 C6 C5 . . -173.96(16)
C2 N1 C6 C7 . . 180.00(18)
Co2 N1 C6 C7 . . 6.5(2)
C4 C5 C6 N1 . . 0.5(3)
C4 C5 C6 C7 . . 180.0(2)
Co2 O3 C7 O4 . . 173.03(17)
Co2 O3 C7 C6 . . -5.8(2)
N1 C6 C7 O4 . . -178.97(19)
C5 C6 C7 O4 . . 1.6(3)
N1 C6 C7 O3 . . 0.0(3)
C5 C6 C7 O3 . . -179.5(2)
Co2 O6 C8 O5 . . -179.05(18)
Co2 O6 C8 C9 . . 1.4(2)
C13 N2 C9 C10 . . -0.2(3)
Co2 N2 C9 C10 . . 179.05(16)
C13 N2 C9 C8 . . 179.58(19)
Co2 N2 C9 C8 . . -1.2(2)
O5 C8 C9 N2 . . -179.8(2)
O6 C8 C9 N2 . . -0.2(3)
O5 C8 C9 C10 . . -0.1(3)
O6 C8 C9 C10 . . 179.6(2)
N2 C9 C10 C11 . . 0.2(3)
C8 C9 C10 C11 . . -179.5(2)
C9 C10 C11 C12 . . 0.1(3)
C10 C11 C12 C13 . . -0.5(3)
C9 N2 C13 C12 . . -0.3(3)
Co2 N2 C13 C12 . . -179.48(16)
C9 N2 C13 C14 . . 177.03(19)
Co2 N2 C13 C14 . . -2.2(2)
C11 C12 C13 N2 . . 0.6(3)
C11 C12 C13 C14 . . -176.3(2)
Co2 O7 C14 O8 . . -173.99(19)
Co2 O7 C14 C13 . . 7.5(2)
N2 C13 C14 O8 . . 177.5(2)
C12 C13 C14 O8 . . -5.4(3)
N2 C13 C14 O7 . . -3.9(3)
C12 C13 C14 O7 . . 173.3(2)
C16 N3 C15 C16 2 . -57.7(3)
N3 C15 C16 N3 . 2 57.3(3)
